data_2219613
loop_
_publ_author_name
'Ahmadi, Roya'
'Kalateh, Khadijeh'
'Ebadi, Amin'
'Amani, Vahid'
'Khavasi, Hamid Reza'

_publ_contact_author
;
  'Amani, Vahid'
   Islamic Azad University
   Shahr-e-Rey Branch
   Tehran
   Iran
;
_publ_section_title
;
 Dichlorido(6-methyl-2,2'-bipyridine-\k^2^<i>N</i>,<i>N</i>')zinc(II)
;
_journal_coeditor_code HK2529
_journal_issue 10
_journal_name_full 'Acta Crystallographica Section E'
_journal_page_first m1266
_journal_paper_doi 10.1107/S1600536808028894
_journal_volume 64
_journal_year 2008
_chemical_formula_iupac '[Zn Cl2 (C11 H10 N2)]'
_chemical_formula_moiety 'C11 H10 Cl2 N2 Zn1'
_chemical_formula_sum 'C11 H10 Cl2 N2 Zn'
_chemical_formula_weight 306.50
_chemical_name_systematic
;
Dichlorido(6-methyl-2,2'-bipyridine-\k^2^N,N')zinc(II)
;
_space_group_IT_number 14
_symmetry_cell_setting monoclinic
_symmetry_space_group_name_Hall '-P 2yn'
_symmetry_space_group_name_H-M 'P 1 21/n 1'
_atom_sites_solution_hydrogens geom
_atom_sites_solution_primary direct
_atom_sites_solution_secondary difmap
_audit_creation_method SHELXL-97
_cell_angle_alpha 90.00
_cell_angle_beta 96.551(18)
_cell_angle_gamma 90.00
_cell_formula_units_Z 4
_cell_length_a 7.4674(15)
_cell_length_b 9.5105(17)
_cell_length_c 17.656(4)
_cell_measurement_reflns_used 1987
_cell_measurement_temperature 298(2)
_cell_measurement_theta_max 29.24
_cell_measurement_theta_min 2.32
_cell_volume 1245.7(4)
_computing_cell_refinement 'SAINT (Bruker, 1998)'
_computing_data_collection 'SMART (Bruker, 1998)'
_computing_data_reduction 'SAINT (Bruker, 1998)'
_computing_molecular_graphics 'ORTEP-3 for Windows (Farrugia, 1997)'
_computing_publication_material 'WinGX (Farrugia, 1999)'
_computing_structure_refinement 'SHELXTL (Sheldrick, 2008)'
_computing_structure_solution 'SHELXTL (Sheldrick, 2008)'
_diffrn_ambient_temperature 298(2)
_diffrn_measured_fraction_theta_full 0.990
_diffrn_measured_fraction_theta_max 0.990
_diffrn_measurement_device_type 'Bruker SMART CCD area-detector diffractometer'
_diffrn_measurement_method '\f and \w scans'
_diffrn_radiation_monochromator graphite
_diffrn_radiation_source 'fine-focus sealed tube'
_diffrn_radiation_type MoK\a
_diffrn_radiation_wavelength 0.71073
_diffrn_reflns_av_R_equivalents 0.0780
_diffrn_reflns_av_sigmaI/netI 0.0524
_diffrn_reflns_limit_h_max 10
_diffrn_reflns_limit_h_min -10
_diffrn_reflns_limit_k_max 13
_diffrn_reflns_limit_k_min -12
_diffrn_reflns_limit_l_max 24
_diffrn_reflns_limit_l_min -24
_diffrn_reflns_number 10401
_diffrn_reflns_theta_full 29.24
_diffrn_reflns_theta_max 29.24
_diffrn_reflns_theta_min 2.32
_diffrn_standards_number 0
_exptl_absorpt_coefficient_mu 2.372
_exptl_absorpt_correction_T_max 0.802
_exptl_absorpt_correction_T_min 0.668
_exptl_absorpt_correction_type multi-scan
_exptl_absorpt_process_details '(SADABS; Sheldrick, 1998)'
_exptl_crystal_colour colorless
_exptl_crystal_density_diffrn 1.634
_exptl_crystal_density_method 'not measured'
_exptl_crystal_description block
_exptl_crystal_F_000 616
_exptl_crystal_size_max 0.30
_exptl_crystal_size_mid 0.15
_exptl_crystal_size_min 0.10
_refine_diff_density_max 1.045
_refine_diff_density_min -0.702
_refine_ls_extinction_method none
_refine_ls_goodness_of_fit_ref 1.168
_refine_ls_hydrogen_treatment constr
_refine_ls_matrix_type full
_refine_ls_number_parameters 145
_refine_ls_number_reflns 3358
_refine_ls_number_restraints 0
_refine_ls_restrained_S_all 1.168
_refine_ls_R_factor_all 0.0836
_refine_ls_R_factor_gt 0.0603
_refine_ls_shift/su_max 0.004
_refine_ls_shift/su_mean 0.000
_refine_ls_structure_factor_coef Fsqd
_refine_ls_weighting_details 'calc w=1/[\s^2^(Fo^2^)+(0.0315P)^2^+1.9318P] where P=(Fo^2^+2Fc^2^)/3'
_refine_ls_weighting_scheme calc
_refine_ls_wR_factor_gt 0.1198
_refine_ls_wR_factor_ref 0.1299
_reflns_number_gt 2576
_reflns_number_total 3358
_reflns_threshold_expression I>2\s(I)
_cod_data_source_file hk2529.cif
_cod_data_source_block I
_cod_original_sg_symbol_H-M 'P 21/n'
_cod_original_formula_sum 'C11 H10 Cl2 N2 Zn1'
_cod_database_code 2219613
_cod_database_fobs_code 2219613

loop_
_symmetry_equiv_pos_as_xyz
'x, y, z'
'-x+1/2, y+1/2, -z+1/2'
'-x, -y, -z'
'x-1/2, -y-1/2, z-1/2'

loop_
_atom_site_type_symbol
_atom_site_label
_atom_site_fract_x
_atom_site_fract_y
_atom_site_fract_z
_atom_site_U_iso_or_equiv
_atom_site_adp_type
_atom_site_calc_flag
_atom_site_refinement_flags
_atom_site_occupancy
Zn Zn1 0.26730(7) 0.26879(5) 0.08829(3) 0.04730(16) Uani d . 1
Cl Cl1 0.53626(17) 0.30874(16) 0.15251(8) 0.0708(4) Uani d . 1
Cl Cl2 0.04386(18) 0.40228(15) 0.11668(9) 0.0701(4) Uani d . 1
N N1 0.2881(5) 0.2367(4) -0.0261(2) 0.0494(8) Uani d . 1
N N2 0.2225(5) 0.0559(4) 0.0820(2) 0.0460(8) Uani d . 1
C C1 0.3141(7) 0.3363(6) -0.0782(3) 0.0619(12) Uani d . 1
H H1 0.3145 0.4304 -0.0639 0.074 Uiso calc R 1
C C2 0.3400(8) 0.3028(7) -0.1517(3) 0.0741(16) Uani d . 1
H H2 0.3573 0.3733 -0.1867 0.089 Uiso calc R 1
C C3 0.3401(8) 0.1653(7) -0.1730(3) 0.0726(16) Uani d . 1
H H3 0.3590 0.1414 -0.2226 0.087 Uiso calc R 1
C C4 0.3121(6) 0.0608(6) -0.1210(3) 0.0626(13) Uani d . 1
H H4 0.3120 -0.0335 -0.1350 0.075 Uiso calc R 1
C C5 0.2840(5) 0.1004(5) -0.0466(2) 0.0465(9) Uani d . 1
C C6 0.2434(5) -0.0003(5) 0.0127(3) 0.0469(9) Uani d . 1
C C7 0.2248(7) -0.1435(5) 0.0005(3) 0.0606(12) Uani d . 1
H H7 0.2412 -0.1824 -0.0465 0.073 Uiso calc R 1
C C8 0.1819(7) -0.2268(6) 0.0589(4) 0.0698(15) Uani d . 1
H H8 0.1668 -0.3230 0.0512 0.084 Uiso calc R 1
C C9 0.1608(7) -0.1700(6) 0.1293(4) 0.0679(14) Uani d . 1
H H9 0.1323 -0.2268 0.1692 0.082 Uiso calc R 1
C C10 0.1834(6) -0.0254(5) 0.1392(3) 0.0566(11) Uani d . 1
C C11 0.1652(11) 0.0450(7) 0.2132(3) 0.091(2) Uani d . 1
H H11A 0.0699 0.1132 0.2063 0.109 Uiso calc R 1
H H11B 0.2763 0.0912 0.2311 0.109 Uiso calc R 1
H H11C 0.1376 -0.0239 0.2498 0.109 Uiso calc R 1

loop_
_atom_site_aniso_label
_atom_site_aniso_U_11
_atom_site_aniso_U_22
_atom_site_aniso_U_33
_atom_site_aniso_U_12
_atom_site_aniso_U_13
_atom_site_aniso_U_23
Zn1 0.0498(3) 0.0446(3) 0.0483(3) -0.0009(2) 0.0092(2) -0.0117(2)
Cl1 0.0512(6) 0.0826(9) 0.0770(9) 0.0013(6) 0.0008(6) -0.0358(7)
Cl2 0.0599(7) 0.0712(8) 0.0801(9) 0.0137(6) 0.0111(6) -0.0207(7)
N1 0.0449(18) 0.056(2) 0.0475(19) 0.0037(16) 0.0055(15) -0.0037(17)
N2 0.0411(18) 0.0465(18) 0.050(2) -0.0016(14) 0.0053(15) -0.0024(15)
C1 0.060(3) 0.068(3) 0.059(3) 0.005(2) 0.012(2) 0.007(2)
C2 0.078(4) 0.096(5) 0.051(3) 0.004(3) 0.015(3) 0.010(3)
C3 0.068(3) 0.107(5) 0.044(3) 0.010(3) 0.011(2) -0.004(3)
C4 0.052(3) 0.077(3) 0.056(3) 0.014(2) -0.001(2) -0.023(3)
C5 0.0370(19) 0.058(2) 0.043(2) 0.0091(18) -0.0018(16) -0.0112(18)
C6 0.0346(19) 0.048(2) 0.056(2) 0.0026(17) -0.0032(17) -0.0144(19)
C7 0.057(3) 0.049(3) 0.074(3) 0.001(2) 0.004(2) -0.014(2)
C8 0.058(3) 0.043(2) 0.106(4) 0.000(2) 0.001(3) -0.009(3)
C9 0.057(3) 0.058(3) 0.088(4) -0.003(2) 0.003(3) 0.022(3)
C10 0.050(2) 0.060(3) 0.059(3) 0.002(2) 0.003(2) 0.002(2)
C11 0.129(6) 0.093(5) 0.053(3) -0.010(4) 0.025(4) 0.013(3)

loop_
_atom_type_symbol
_atom_type_description
_atom_type_scat_dispersion_real
_atom_type_scat_dispersion_imag
_atom_type_scat_source
Zn Zn 0.2839 1.4301 'International Tables Vol C Tables 4.2.6.8 and 6.1.1.4'
C C 0.0033 0.0016 'International Tables Vol C Tables 4.2.6.8 and 6.1.1.4'
H H 0.0000 0.0000 'International Tables Vol C Tables 4.2.6.8 and 6.1.1.4'
N N 0.0061 0.0033 'International Tables Vol C Tables 4.2.6.8 and 6.1.1.4'
O O 0.0106 0.0060 'International Tables Vol C Tables 4.2.6.8 and 6.1.1.4'
Cl Cl 0.1484 0.1585 'International Tables Vol C Tables 4.2.6.8 and 6.1.1.4'

loop_
_geom_angle_atom_site_label_1
_geom_angle_atom_site_label_2
_geom_angle_atom_site_label_3
_geom_angle
_geom_angle_publ_flag
N1 Zn1 Cl1 111.08(11) yes
N2 Zn1 Cl1 109.16(11) yes
Cl2 Zn1 Cl1 116.72(5) yes
N1 Zn1 Cl2 116.84(11) yes
N2 Zn1 Cl2 117.28(10) yes
N2 Zn1 N1 80.31(15) yes
C1 N1 Zn1 126.6(3) ?
C5 N1 Zn1 113.8(3) ?
C5 N1 C1 119.6(4) ?
C6 N2 Zn1 113.6(3) ?
C10 N2 Zn1 125.5(3) ?
C10 N2 C6 120.8(4) ?
N1 C1 C2 121.9(5) ?
N1 C1 H1 119.0 ?
C2 C1 H1 119.0 ?
C3 C2 C1 119.3(5) ?
C3 C2 H2 120.3 ?
C1 C2 H2 120.3 ?
C2 C3 C4 120.1(5) ?
C2 C3 H3 120.0 ?
C4 C3 H3 120.0 ?
C3 C4 C5 118.5(5) ?
C3 C4 H4 120.7 ?
C5 C4 H4 120.7 ?
N1 C5 C4 120.5(5) ?
N1 C5 C6 115.8(4) ?
C4 C5 C6 123.7(4) ?
N2 C6 C7 120.5(5) ?
N2 C6 C5 115.9(4) ?
C7 C6 C5 123.6(4) ?
C8 C7 C6 118.7(5) ?
C8 C7 H7 120.6 ?
C6 C7 H7 120.6 ?
C7 C8 C9 120.9(5) ?
C7 C8 H8 119.5 ?
C9 C8 H8 119.5 ?
C8 C9 C10 118.2(5) ?
C8 C9 H9 120.9 ?
C10 C9 H9 120.9 ?
N2 C10 C9 120.9(5) ?
N2 C10 C11 117.1(5) ?
C9 C10 C11 122.1(5) ?
C10 C11 H11A 109.5 ?
C10 C11 H11B 109.5 ?
H11A C11 H11B 109.5 ?
C10 C11 H11C 109.5 ?
H11A C11 H11C 109.5 ?
H11B C11 H11C 109.5 ?

loop_
_geom_bond_atom_site_label_1
_geom_bond_atom_site_label_2
_geom_bond_distance
_geom_bond_publ_flag
Zn1 N1 2.066(4) yes
Zn1 N2 2.053(4) yes
Zn1 Cl1 2.2236(15) yes
Zn1 Cl2 2.1995(13) yes
C1 N1 1.350(6) ?
C1 C2 1.371(7) ?
C1 H1 0.9300 ?
C2 C3 1.361(9) ?
C2 H2 0.9300 ?
C3 C4 1.385(8) ?
C3 H3 0.9300 ?
C4 C5 1.406(6) ?
C4 H4 0.9300 ?
C5 N1 1.345(6) ?
C5 C6 1.475(7) ?
C6 N2 1.360(5) ?
C6 C7 1.384(6) ?
C7 C8 1.367(8) ?
C7 H7 0.9300 ?
C8 C9 1.381(8) ?
C8 H8 0.9300 ?
C9 C10 1.394(7) ?
C9 H9 0.9300 ?
C10 N2 1.329(6) ?
C10 C11 1.488(8) ?
C11 H11A 0.9600 ?
C11 H11B 0.9600 ?
C11 H11C 0.9600 ?

loop_
_geom_torsion_atom_site_label_1
_geom_torsion_atom_site_label_2
_geom_torsion_atom_site_label_3
_geom_torsion_atom_site_label_4
_geom_torsion
N2 Zn1 N1 C5 -6.9(3)
Cl2 Zn1 N1 C5 -122.7(3)
Cl1 Zn1 N1 C5 100.0(3)
N2 Zn1 N1 C1 176.9(4)
Cl2 Zn1 N1 C1 61.1(4)
Cl1 Zn1 N1 C1 -76.2(4)
Cl1 Zn1 N2 C10 73.8(4)
Cl2 Zn1 N2 C10 -61.8(4)
N1 Zn1 N2 C10 -177.1(4)
Cl1 Zn1 N2 C6 -103.7(3)
Cl2 Zn1 N2 C6 120.7(3)
N1 Zn1 N2 C6 5.4(3)
C2 C1 N1 C5 -1.2(7)
C2 C1 N1 Zn1 174.8(4)
N1 C1 C2 C3 -0.2(9)
C1 C2 C3 C4 0.8(9)
C2 C3 C4 C5 0.0(8)
C3 C4 C5 N1 -1.4(7)
C3 C4 C5 C6 176.7(4)
C4 C5 N1 Zn1 -174.5(3)
C4 C5 N1 C1 2.0(6)
C6 C5 N1 Zn1 7.2(5)
C6 C5 N1 C1 -176.3(4)
N1 C5 C6 N2 -2.7(5)
C4 C5 C6 N2 179.1(4)
N1 C5 C6 C7 176.6(4)
C4 C5 C6 C7 -1.6(7)
C5 C6 N2 Zn1 -3.3(4)
C5 C6 N2 C10 179.1(4)
C7 C6 N2 Zn1 177.4(3)
C7 C6 N2 C10 -0.2(6)
N2 C6 C7 C8 1.2(7)
C5 C6 C7 C8 -178.1(4)
C6 C7 C8 C9 -1.2(8)
C7 C8 C9 C10 0.3(8)
C8 C9 C10 N2 0.7(8)
C8 C9 C10 C11 -179.4(6)
C9 C10 N2 Zn1 -178.0(4)
C9 C10 N2 C6 -0.7(7)
C11 C10 N2 Zn1 2.0(6)
C11 C10 N2 C6 179.3(5)
